data_4064333
loop_
_publ_author_name
'West, Nathan M.'
'Labinger, Jay A.'
'Bercaw, John E.'

_publ_section_title
;
 Heterobimetallic Complexes of Rhenium and Zinc: Potential Catalysts for
 Homogeneous Syngas Conversion
;
_journal_issue 10
_journal_name_full Organometallics
_journal_page_first 2690
_journal_paper_doi 10.1021/om200051u
_journal_volume 30
_journal_year 2011
_chemical_formula_moiety 'C25 H17 Br N2 O3 P Re, C6 H6'
_chemical_formula_sum 'C31 H23 Br N2 O3 P Re'
_chemical_formula_weight 768.59
_chemical_name_systematic
;

 ?

;
_space_group_IT_number 14
_symmetry_cell_setting monoclinic
_symmetry_space_group_name_Hall '-P 2yn'
_symmetry_space_group_name_H-M 'P 1 21/n 1'
_atom_sites_solution_hydrogens difmap
_atom_sites_solution_primary direct
_atom_sites_solution_secondary difmap
_audit_creation_method SHELXL-97
_cell_angle_alpha 90.00
_cell_angle_beta 92.959(2)
_cell_angle_gamma 90.00
_cell_formula_units_Z 4
_cell_length_a 14.7064(6)
_cell_length_b 10.7257(4)
_cell_length_c 18.0072(7)
_cell_measurement_reflns_used 9916
_cell_measurement_temperature 100(2)
_cell_measurement_theta_max 28.77
_cell_measurement_theta_min 2.21
_cell_volume 2836.60(19)
_computing_cell_refinement 'Bruker SAINT-Plus v7.66A'
_computing_data_collection 'Bruker APEX2 v2009.7-0'
_computing_data_reduction 'Bruker SAINT-Plus v7.66A'
_computing_molecular_graphics 'Bruker XP v5.1'
_computing_publication_material 'Bruker XCIF 2008'
_computing_structure_refinement 'SHELXL-97 (Sheldrick, 2008)'
_computing_structure_solution 'SHELXS-97 (Sheldrick, 2008)'
_diffrn_ambient_temperature 100(2)
_diffrn_measured_fraction_theta_full 0.991
_diffrn_measured_fraction_theta_max 0.991
_diffrn_measurement_device_type 'Bruker KAPPA APEX II'
_diffrn_measurement_method '\w scans; 9 settings'
_diffrn_radiation_monochromator graphite
_diffrn_radiation_source 'fine-focus sealed tube'
_diffrn_radiation_type MoK\a
_diffrn_radiation_wavelength 0.71073
_diffrn_reflns_av_R_equivalents 0.0553
_diffrn_reflns_av_sigmaI/netI 0.0368
_diffrn_reflns_limit_h_max 20
_diffrn_reflns_limit_h_min -21
_diffrn_reflns_limit_k_max 15
_diffrn_reflns_limit_k_min -14
_diffrn_reflns_limit_l_max 25
_diffrn_reflns_limit_l_min -25
_diffrn_reflns_number 62872
_diffrn_reflns_theta_full 30.56
_diffrn_reflns_theta_max 30.56
_diffrn_reflns_theta_min 1.74
_exptl_absorpt_coefficient_mu 5.784
_exptl_absorpt_correction_T_max 0.8494
_exptl_absorpt_correction_T_min 0.4335
_exptl_absorpt_correction_type multi-scan
_exptl_absorpt_process_details 'SADABS v2008/1, Bruker-AXS, Madison, WI"'
_exptl_crystal_colour Yellow
_exptl_crystal_density_diffrn 1.800
_exptl_crystal_density_method 'not measured'
_exptl_crystal_description Plate
_exptl_crystal_F_000 1488
_exptl_crystal_size_max 0.22
_exptl_crystal_size_mid 0.10
_exptl_crystal_size_min 0.03
_refine_diff_density_max 0.996
_refine_diff_density_min -0.732
_refine_diff_density_rms 0.137
_refine_ls_extinction_method none
_refine_ls_goodness_of_fit_ref 1.523
_refine_ls_hydrogen_treatment Unrestrained
_refine_ls_matrix_type 'Full matrix'
_refine_ls_number_parameters 444
_refine_ls_number_reflns 8611
_refine_ls_number_restraints 0
_refine_ls_restrained_S_all 1.523
_refine_ls_R_factor_all 0.0452
_refine_ls_R_factor_gt 0.0295
_refine_ls_shift/su_max 0.001
_refine_ls_shift/su_mean 0.000
_refine_ls_structure_factor_coef Fsqd
_refine_ls_weighting_details w=1/s^2^(Fo^2^)
_refine_ls_weighting_scheme sigma
_refine_ls_wR_factor_gt 0.0426
_refine_ls_wR_factor_ref 0.0439
_reflns_number_gt 6973
_reflns_number_total 8611
_reflns_threshold_expression >2sigma(I)
_cod_data_source_file om200051u_si_001.cif
_cod_data_source_block 2
_cod_depositor_comments
;
The following automatic conversions were performed:

'_symmetry_cell_setting' value 'Monoclinic' changed to 'monoclinic'
according to /home/saulius/struct/CIF-dictionaries/cif_core.dic
dictionary named 'cif_core.dic' version 2.4.1 from
2010-06-29.

'_refine_ls_weighting_scheme' value 'Sigma' changed to
'sigma' according to
/home/saulius/struct/CIF-dictionaries/cif_core.dic dictionary named
'cif_core.dic' version 2.4.1 from 2010-06-29.

Automatic conversion script
Id: cif_fix_values 1715 2011-07-08 13:25:40Z adriana 

The following automatic conversions were performed:

'_atom_sites_solution_primary' value 'Direct methods' was changed to
'direct'.

'_atom_sites_solution_secondary' value 'Difference Fourier map' was
changed to 'difmap'.

'_atom_sites_solution_hydrogens' value 'Difference Fourier map' was
changed to 'difmap'.

Automatic conversion script
Id: cif_fix_values 6452 2018-10-05 10:23:21Z andrius 
;
_cod_original_sg_symbol_H-M P2(1)/n
_cod_database_code 4064333

loop_
_symmetry_equiv_pos_as_xyz
'x, y, z'
'-x+1/2, y+1/2, -z+1/2'
'-x, -y, -z'
'x-1/2, -y-1/2, z-1/2'

loop_
_atom_site_label
_atom_site_type_symbol
_atom_site_fract_x
_atom_site_fract_y
_atom_site_fract_z
_atom_site_U_iso_or_equiv
_atom_site_adp_type
_atom_site_occupancy
_atom_site_symmetry_multiplicity
_atom_site_calc_flag
Re1 Re 0.036052(8) 0.193945(10) 0.660825(6) 0.01422(3) Uani 1 1 d
Br2 Br -0.11496(2) 0.21157(3) 0.579040(15) 0.01991(7) Uani 1 1 d
P1 P -0.04572(5) 0.45355(7) 0.76489(4) 0.01544(16) Uani 1 1 d
O1 O 0.21538(14) 0.1828(2) 0.75316(12) 0.0277(5) Uani 1 1 d
O2 O -0.06964(15) 0.15002(19) 0.80167(11) 0.0258(5) Uani 1 1 d
O3 O 0.04063(17) -0.09048(19) 0.66607(13) 0.0320(5) Uani 1 1 d
N1 N 0.09845(15) 0.2084(2) 0.55485(12) 0.0150(5) Uani 1 1 d
N2 N 0.04709(15) 0.3976(2) 0.63927(11) 0.0141(5) Uani 1 1 d
C1 C 0.1505(2) 0.1895(3) 0.71854(14) 0.0193(6) Uani 1 1 d
C2 C -0.0301(2) 0.1759(2) 0.74982(16) 0.0187(7) Uani 1 1 d
C3 C 0.0375(2) 0.0163(3) 0.66393(17) 0.0217(7) Uani 1 1 d
C4 C 0.1182(2) 0.1096(3) 0.51203(16) 0.0198(7) Uani 1 1 d
C5 C 0.1531(2) 0.1215(3) 0.44283(17) 0.0241(7) Uani 1 1 d
C6 C 0.1670(2) 0.2387(3) 0.41559(18) 0.0262(8) Uani 1 1 d
C7 C 0.1472(2) 0.3409(3) 0.45805(17) 0.0219(7) Uani 1 1 d
C8 C 0.11302(18) 0.3240(3) 0.52775(14) 0.0149(6) Uani 1 1 d
C9 C 0.08942(19) 0.4278(3) 0.57660(15) 0.0157(6) Uani 1 1 d
C10 C 0.1089(2) 0.5492(3) 0.55764(17) 0.0215(7) Uani 1 1 d
C11 C 0.0852(2) 0.6448(3) 0.60323(18) 0.0251(7) Uani 1 1 d
C12 C 0.0399(2) 0.6166(3) 0.66685(18) 0.0209(7) Uani 1 1 d
C13 C 0.02104(19) 0.4939(3) 0.68403(15) 0.0147(6) Uani 1 1 d
C14 C 0.0459(2) 0.4299(2) 0.83682(15) 0.0167(6) Uani 1 1 d
C15 C 0.1374(2) 0.4473(3) 0.82734(18) 0.0245(7) Uani 1 1 d
C16 C 0.2012(2) 0.4257(3) 0.8858(2) 0.0326(9) Uani 1 1 d
C17 C 0.1733(3) 0.3874(3) 0.95391(19) 0.0335(9) Uani 1 1 d
C18 C 0.0825(3) 0.3703(3) 0.96432(18) 0.0322(9) Uani 1 1 d
C19 C 0.0189(2) 0.3899(3) 0.90586(17) 0.0267(8) Uani 1 1 d
C20 C -0.0886(2) 0.6070(3) 0.79125(15) 0.0164(6) Uani 1 1 d
C21 C -0.0351(2) 0.6971(3) 0.82783(15) 0.0192(6) Uani 1 1 d
C22 C -0.0696(2) 0.8137(3) 0.84408(16) 0.0228(7) Uani 1 1 d
C23 C -0.1604(2) 0.8401(3) 0.82391(17) 0.0241(7) Uani 1 1 d
C24 C -0.2148(2) 0.7509(3) 0.78864(17) 0.0235(7) Uani 1 1 d
C25 C -0.1791(2) 0.6353(3) 0.77281(16) 0.0202(7) Uani 1 1 d
C31 C 0.3255(2) 0.3042(4) 0.60502(19) 0.0304(8) Uani 1 1 d
C32 C 0.3590(2) 0.2859(3) 0.53673(19) 0.0308(8) Uani 1 1 d
C33 C 0.3850(2) 0.3893(4) 0.49536(19) 0.0338(9) Uani 1 1 d
C34 C 0.3770(3) 0.5075(4) 0.5244(2) 0.0339(9) Uani 1 1 d
C35 C 0.3445(3) 0.5237(3) 0.5939(2) 0.0320(8) Uani 1 1 d
C36 C 0.3183(2) 0.4227(3) 0.63489(18) 0.0300(8) Uani 1 1 d
H4 H 0.107(2) 0.022(3) 0.5310(16) 0.026(9) Uiso 1 1 d
H5 H 0.159(2) 0.038(3) 0.4145(18) 0.040(10) Uiso 1 1 d
H6 H 0.192(2) 0.249(3) 0.3741(17) 0.027(9) Uiso 1 1 d
H7 H 0.155(2) 0.425(3) 0.4403(16) 0.027(9) Uiso 1 1 d
H10 H 0.141(2) 0.567(3) 0.5191(17) 0.031(10) Uiso 1 1 d
H11 H 0.096(2) 0.732(3) 0.5943(17) 0.031(9) Uiso 1 1 d
H12 H 0.0236(18) 0.677(3) 0.6953(14) 0.010(7) Uiso 1 1 d
H15 H 0.1563(18) 0.467(2) 0.7808(14) 0.010(7) Uiso 1 1 d
H16 H 0.264(2) 0.437(3) 0.8780(16) 0.020(8) Uiso 1 1 d
H17 H 0.219(2) 0.374(3) 0.9883(17) 0.030(9) Uiso 1 1 d
H18 H 0.062(2) 0.349(3) 1.0131(16) 0.024(9) Uiso 1 1 d
H19 H -0.044(2) 0.376(3) 0.9146(18) 0.043(11) Uiso 1 1 d
H21 H 0.0242(18) 0.681(3) 0.8417(14) 0.015(7) Uiso 1 1 d
H22 H -0.0307(18) 0.879(3) 0.8678(14) 0.012(7) Uiso 1 1 d
H23 H -0.1787(19) 0.916(3) 0.8366(15) 0.021(8) Uiso 1 1 d
H24 H -0.276(2) 0.765(3) 0.7750(16) 0.024(9) Uiso 1 1 d
H25 H -0.2165(18) 0.572(3) 0.7495(14) 0.016(8) Uiso 1 1 d
H31 H 0.3119(18) 0.239(2) 0.6296(15) 0.008(8) Uiso 1 1 d
H32 H 0.363(2) 0.200(3) 0.5161(17) 0.034(9) Uiso 1 1 d
H33 H 0.404(2) 0.386(3) 0.4499(18) 0.041(11) Uiso 1 1 d
H34 H 0.396(2) 0.567(3) 0.4966(19) 0.044(12) Uiso 1 1 d
H35 H 0.340(2) 0.600(3) 0.6120(17) 0.029(10) Uiso 1 1 d
H36 H 0.294(2) 0.435(3) 0.6816(18) 0.037(10) Uiso 1 1 d

loop_
_atom_site_aniso_label
_atom_site_aniso_U_11
_atom_site_aniso_U_22
_atom_site_aniso_U_33
_atom_site_aniso_U_23
_atom_site_aniso_U_13
_atom_site_aniso_U_12
Re1 0.02111(6) 0.00749(5) 0.01399(5) 0.00086(5) 0.00020(4) -0.00037(6)
Br2 0.02272(15) 0.01628(15) 0.02040(14) 0.00156(12) -0.00195(12) -0.00320(13)
P1 0.0184(4) 0.0115(4) 0.0163(4) -0.0005(3) 0.0000(3) -0.0010(3)
O1 0.0286(12) 0.0251(12) 0.0294(12) 0.0058(11) 0.0015(10) 0.0035(11)
O2 0.0370(14) 0.0182(11) 0.0229(11) 0.0033(9) 0.0071(10) -0.0021(10)
O3 0.0493(15) 0.0104(11) 0.0367(13) -0.0007(11) 0.0064(11) 0.0007(12)
N1 0.0185(12) 0.0068(12) 0.0195(11) 0.0001(10) -0.0003(10) 0.0003(10)
N2 0.0197(13) 0.0120(12) 0.0103(11) -0.0012(9) -0.0026(10) 0.0009(10)
C1 0.0393(18) 0.0064(13) 0.0125(12) -0.0020(12) 0.0034(12) -0.0024(15)
C2 0.0260(16) 0.0045(14) 0.0252(15) -0.0005(12) -0.0012(13) -0.0013(12)
C3 0.0284(17) 0.0218(16) 0.0148(13) 0.0009(14) 0.0022(12) 0.0019(16)
C4 0.0244(17) 0.0149(15) 0.0202(15) -0.0022(13) 0.0011(13) 0.0012(14)
C5 0.0344(19) 0.0172(16) 0.0206(16) -0.0068(13) 0.0007(14) -0.0012(15)
C6 0.039(2) 0.0244(18) 0.0159(15) -0.0012(14) 0.0071(15) -0.0004(16)
C7 0.0298(18) 0.0164(16) 0.0196(15) 0.0031(12) 0.0031(13) -0.0018(14)
C8 0.0180(14) 0.0119(15) 0.0144(13) 0.0003(11) -0.0020(11) 0.0008(12)
C9 0.0177(15) 0.0126(14) 0.0168(14) 0.0033(12) -0.0003(12) 0.0025(12)
C10 0.0283(18) 0.0179(16) 0.0188(15) 0.0042(13) 0.0060(14) 0.0007(14)
C11 0.036(2) 0.0124(15) 0.0271(17) 0.0042(14) 0.0064(15) -0.0017(15)
C12 0.0309(18) 0.0101(14) 0.0221(15) 0.0012(14) 0.0043(13) 0.0013(15)
C13 0.0165(15) 0.0123(14) 0.0151(13) 0.0006(11) -0.0020(11) 0.0000(12)
C14 0.0250(16) 0.0078(13) 0.0171(14) -0.0023(11) -0.0008(12) 0.0018(12)
C15 0.0267(18) 0.0229(17) 0.0237(16) -0.0036(14) 0.0007(14) -0.0018(15)
C16 0.025(2) 0.031(2) 0.041(2) -0.0045(17) -0.0096(17) 0.0021(17)
C17 0.041(2) 0.0255(19) 0.0316(19) -0.0017(16) -0.0178(18) 0.0072(17)
C18 0.053(3) 0.0241(19) 0.0183(16) 0.0053(14) -0.0068(16) 0.0014(18)
C19 0.030(2) 0.0254(18) 0.0247(16) 0.0045(14) -0.0001(15) -0.0015(16)
C20 0.0202(15) 0.0135(14) 0.0158(13) -0.0006(11) 0.0033(12) 0.0003(13)
C21 0.0188(14) 0.0187(14) 0.0199(15) -0.0017(14) -0.0020(12) 0.0042(15)
C22 0.0279(16) 0.0168(15) 0.0236(15) -0.0037(14) 0.0001(13) -0.0004(15)
C23 0.0335(19) 0.0176(17) 0.0217(15) -0.0028(13) 0.0057(14) 0.0100(15)
C24 0.0201(17) 0.0301(18) 0.0204(15) 0.0023(14) 0.0023(13) 0.0067(15)
C25 0.0192(16) 0.0235(17) 0.0179(15) -0.0016(13) 0.0020(12) -0.0018(14)
C31 0.0209(17) 0.034(2) 0.0367(19) 0.0145(19) 0.0008(14) 0.0023(18)
C32 0.0253(18) 0.036(2) 0.0316(18) 0.0035(17) 0.0029(14) -0.0009(17)
C33 0.034(2) 0.047(2) 0.0208(17) -0.0024(17) 0.0034(15) 0.0014(18)
C34 0.036(2) 0.036(2) 0.030(2) 0.0051(18) 0.0025(17) -0.0034(18)
C35 0.036(2) 0.030(2) 0.0304(19) -0.0008(17) 0.0029(16) 0.0065(18)
C36 0.0295(19) 0.038(2) 0.0227(17) 0.0004(16) 0.0052(15) 0.0100(17)

loop_
_atom_type_symbol
_atom_type_description
_atom_type_scat_dispersion_real
_atom_type_scat_dispersion_imag
_atom_type_scat_source
C C 0.0033 0.0016 'International Tables Vol C Tables 4.2.6.8 and 6.1.1.4'
H H 0.0000 0.0000 'International Tables Vol C Tables 4.2.6.8 and 6.1.1.4'
N N 0.0061 0.0033 'International Tables Vol C Tables 4.2.6.8 and 6.1.1.4'
O O 0.0106 0.0060 'International Tables Vol C Tables 4.2.6.8 and 6.1.1.4'
P P 0.1023 0.0942 'International Tables Vol C Tables 4.2.6.8 and 6.1.1.4'
Br Br -0.2901 2.4595 'International Tables Vol C Tables 4.2.6.8 and 6.1.1.4'
Re Re -1.0185 7.2310 'International Tables Vol C Tables 4.2.6.8 and 6.1.1.4'

loop_
_geom_angle_atom_site_label_1
_geom_angle_atom_site_label_2
_geom_angle_atom_site_label_3
_geom_angle
_geom_angle_publ_flag
C3 Re1 C2 83.14(13) yes
C3 Re1 C1 87.20(13) yes
C2 Re1 C1 90.75(12) yes
C3 Re1 N1 95.31(12) yes
C2 Re1 N1 174.43(10) yes
C1 Re1 N1 94.52(10) yes
C3 Re1 N2 170.11(12) yes
C2 Re1 N2 106.75(10) yes
C1 Re1 N2 92.80(10) yes
N1 Re1 N2 74.82(8) yes
C3 Re1 Br2 95.57(10) yes
C2 Re1 Br2 91.45(8) yes
C1 Re1 Br2 176.65(9) yes
N1 Re1 Br2 83.36(6) yes
N2 Re1 Br2 84.15(5) yes
C20 P1 C14 100.98(12) ?
C20 P1 C13 101.39(13) ?
C14 P1 C13 100.80(13) ?
C4 N1 C8 118.1(3) ?
C4 N1 Re1 124.1(2) ?
C8 N1 Re1 117.72(18) ?
C9 N2 C13 117.5(2) ?
C9 N2 Re1 114.86(18) ?
C13 N2 Re1 127.51(19) ?
O1 C1 Re1 177.3(3) ?
O2 C2 Re1 171.9(2) ?
O3 C3 Re1 178.3(3) ?
N1 C4 C5 123.0(3) ?
N1 C4 H4 119.3(18) ?
C5 C4 H4 117.7(17) ?
C6 C5 C4 118.6(3) ?
C6 C5 H5 126.8(19) ?
C4 C5 H5 114.2(19) ?
C5 C6 C7 119.5(3) ?
C5 C6 H6 121(2) ?
C7 C6 H6 120(2) ?
C6 C7 C8 119.7(3) ?
C6 C7 H7 121.9(18) ?
C8 C7 H7 118.4(18) ?
N1 C8 C7 121.1(3) ?
N1 C8 C9 115.5(2) ?
C7 C8 C9 123.3(3) ?
N2 C9 C10 122.8(3) ?
N2 C9 C8 116.7(2) ?
C10 C9 C8 120.5(3) ?
C11 C10 C9 119.7(3) ?
C11 C10 H10 118(2) ?
C9 C10 H10 122(2) ?
C10 C11 C12 118.6(3) ?
C10 C11 H11 125(2) ?
C12 C11 H11 116(2) ?
C13 C12 C11 120.1(3) ?
C13 C12 H12 121.2(19) ?
C11 C12 H12 118.7(19) ?
N2 C13 C12 121.2(3) ?
N2 C13 P1 117.4(2) ?
C12 C13 P1 121.3(2) ?
C15 C14 C19 118.5(3) ?
C15 C14 P1 125.4(2) ?
C19 C14 P1 116.1(2) ?
C14 C15 C16 120.5(3) ?
C14 C15 H15 119.1(17) ?
C16 C15 H15 120.2(17) ?
C17 C16 C15 120.2(3) ?
C17 C16 H16 120.4(18) ?
C15 C16 H16 119.4(18) ?
C16 C17 C18 119.9(3) ?
C16 C17 H17 115(2) ?
C18 C17 H17 125(2) ?
C17 C18 C19 120.0(3) ?
C17 C18 H18 120.7(17) ?
C19 C18 H18 119.2(18) ?
C18 C19 C14 120.8(3) ?
C18 C19 H19 118(2) ?
C14 C19 H19 121(2) ?
C25 C20 C21 118.3(3) ?
C25 C20 P1 118.2(2) ?
C21 C20 P1 123.6(2) ?
C22 C21 C20 121.5(3) ?
C22 C21 H21 118.3(18) ?
C20 C21 H21 120.3(18) ?
C21 C22 C23 119.0(3) ?
C21 C22 H22 121.6(16) ?
C23 C22 H22 119.4(16) ?
C24 C23 C22 120.2(3) ?
C24 C23 H23 125.1(19) ?
C22 C23 H23 114.7(19) ?
C25 C24 C23 120.0(3) ?
C25 C24 H24 117.6(19) ?
C23 C24 H24 122.4(18) ?
C24 C25 C20 121.1(3) ?
C24 C25 H25 120.9(17) ?
C20 C25 H25 118.1(16) ?
C32 C31 C36 121.4(4) ?
C32 C31 H31 116.9(19) ?
C36 C31 H31 121.6(19) ?
C31 C32 C33 119.1(4) ?
C31 C32 H32 120.1(19) ?
C33 C32 H32 120.7(19) ?
C34 C33 C32 119.7(4) ?
C34 C33 H33 116(2) ?
C32 C33 H33 125(2) ?
C35 C34 C33 120.1(4) ?
C35 C34 H34 125(2) ?
C33 C34 H34 115(2) ?
C34 C35 C36 120.6(4) ?
C34 C35 H35 119(2) ?
C36 C35 H35 120(2) ?
C35 C36 C31 119.0(3) ?
C35 C36 H36 120(2) ?
C31 C36 H36 121(2) ?

loop_
_geom_bond_atom_site_label_1
_geom_bond_atom_site_label_2
_geom_bond_distance
_geom_bond_publ_flag
Re1 C3 1.906(3) yes
Re1 C2 1.927(3) yes
Re1 C1 1.932(3) yes
Re1 N1 2.165(2) yes
Re1 N2 2.226(2) yes
Re1 Br2 2.6075(3) yes
P1 C20 1.834(3) ?
P1 C14 1.838(3) ?
P1 C13 1.849(3) ?
O1 C1 1.115(3) ?
O2 C2 1.159(4) ?
O3 C3 1.147(3) ?
N1 C4 1.351(4) ?
N1 C8 1.354(3) ?
N2 C9 1.356(3) ?
N2 C13 1.376(3) ?
C4 C5 1.378(4) ?
C4 H4 1.01(3) ?
C5 C6 1.368(4) ?
C5 H5 1.04(3) ?
C6 C7 1.376(4) ?
C6 H6 0.86(3) ?
C7 C8 1.388(4) ?
C7 H7 0.96(3) ?
C8 C9 1.471(4) ?
C9 C10 1.380(4) ?
C10 C11 1.370(4) ?
C10 H10 0.88(3) ?
C11 C12 1.389(5) ?
C11 H11 0.96(3) ?
C12 C13 1.384(4) ?
C12 H12 0.87(3) ?
C14 C15 1.378(4) ?
C14 C19 1.392(4) ?
C15 C16 1.393(4) ?
C15 H15 0.92(3) ?
C16 C17 1.376(5) ?
C16 H16 0.95(3) ?
C17 C18 1.370(5) ?
C17 H17 0.90(3) ?
C18 C19 1.388(4) ?
C18 H18 0.97(3) ?
C19 H19 0.95(3) ?
C20 C25 1.390(4) ?
C20 C21 1.390(4) ?
C21 C22 1.387(4) ?
C21 H21 0.91(3) ?
C22 C23 1.395(4) ?
C22 H22 0.99(3) ?
C23 C24 1.381(4) ?
C23 H23 0.89(3) ?
C24 C25 1.382(4) ?
C24 H24 0.93(3) ?
C25 H25 0.96(3) ?
C31 C32 1.363(5) ?
C31 C36 1.386(5) ?
C31 H31 0.86(3) ?
C32 C33 1.400(5) ?
C32 H32 1.00(3) ?
C33 C34 1.380(5) ?
C33 H33 0.88(3) ?
C34 C35 1.373(5) ?
C34 H34 0.87(3) ?
C35 C36 1.377(5) ?
C35 H35 0.88(3) ?
C36 H36 0.94(3) ?
